data_4320479
loop_
_publ_author_name
'Savariraj Kingsley'
'Vadapalli Chandrasekhar'
'Christopher D. Incarvito'
'Matthew K. Lam'
'Arnold L. Rheingold'

_publ_contact_author
;
       Chandrasekhar. V
       Department of Chemistry
       IIT, Kanpur 208 016
       India
;
_publ_contact_author_email vc@iitk.ac.in
_publ_contact_author_fax '+91 512 597 436'
_publ_contact_author_phone '+91 512 597 617'
_publ_section_title
;
 Tethered Pyrazolyl Phosphinate: Pyrazolyl-N- and Phosphoryl-O-Metal
 Coordination in Ph2P(O){OCH2CH2(3,5-Me2Pz)}
;
_journal_name_full 'Inorganic Chemistry'
_journal_page_first 5890
_journal_page_last 5896
_journal_paper_doi 10.1021/ic010454c
_journal_volume 40
_journal_year 2001
_chemical_formula_moiety 'C19 H21 Cl2 N2 O2 P Zn'
_chemical_formula_sum 'C19 H21 Cl2 N2 O2 P Zn'
_chemical_formula_weight 476.64
_chemical_melting_point 240
_chemical_name_common PolyZn(4)
_chemical_name_systematic
;

   ?

;
_space_group_IT_number 14
_symmetry_cell_setting monoclinic
_symmetry_space_group_name_Hall '-P 2yn'
_symmetry_space_group_name_H-M 'P 1 21/n 1'
_atom_sites_solution_hydrogens geom
_atom_sites_solution_primary direct
_atom_sites_solution_secondary difmap
_audit_creation_method SHELXL-97
_cell_angle_alpha 90.00
_cell_angle_beta 95.5162(80)
_cell_angle_gamma 90.00
_cell_formula_units_Z 4
_cell_length_a 9.7530(20)
_cell_length_b 18.0247(20)
_cell_length_c 11.9998(20)
_cell_measurement_temperature 193(2)
_cell_volume 2099.7(6)
_computing_cell_refinement 'Bruker SMART'
_computing_data_collection 'Bruker SMART'
_computing_data_reduction 'Bruker SHELXTL'
_computing_molecular_graphics 'Bruker SHELXTL'
_computing_publication_material 'Bruker SHELXTL'
_computing_structure_refinement 'SHELXL-97 (Sheldrick, 1997)'
_computing_structure_solution 'SHELXS-97 (Sheldrick, 1990)'
_diffrn_ambient_temperature 193(2)
_diffrn_measured_fraction_theta_full 0.981
_diffrn_measured_fraction_theta_max 0.981
_diffrn_measurement_device_type 'CCD area detector'
_diffrn_measurement_method 'phi and omega scans'
_diffrn_radiation_monochromator graphite
_diffrn_radiation_source 'fine-focus sealed tube'
_diffrn_radiation_type MoK\a
_diffrn_radiation_wavelength 0.71073
_diffrn_reflns_av_R_equivalents 0.0285
_diffrn_reflns_av_sigmaI/netI 0.1777
_diffrn_reflns_limit_h_max 12
_diffrn_reflns_limit_h_min -12
_diffrn_reflns_limit_k_max 21
_diffrn_reflns_limit_k_min -22
_diffrn_reflns_limit_l_max 15
_diffrn_reflns_limit_l_min -13
_diffrn_reflns_number 9700
_diffrn_reflns_theta_full 28.30
_diffrn_reflns_theta_max 28.30
_diffrn_reflns_theta_min 2.05
_exptl_absorpt_coefficient_mu 1.517
_exptl_absorpt_correction_T_max 0.8044
_exptl_absorpt_correction_T_min 0.6188
_exptl_absorpt_correction_type empirical
_exptl_absorpt_process_details SADABS
_exptl_crystal_colour colorless
_exptl_crystal_density_diffrn 1.508
_exptl_crystal_density_method 'not measured'
_exptl_crystal_description block
_exptl_crystal_F_000 976
_exptl_crystal_size_max 0.35
_exptl_crystal_size_mid 0.30
_exptl_crystal_size_min 0.15
_refine_diff_density_max 0.601
_refine_diff_density_min -0.829
_refine_diff_density_rms 0.104
_refine_ls_extinction_method none
_refine_ls_goodness_of_fit_ref 1.296
_refine_ls_hydrogen_treatment mixed
_refine_ls_matrix_type full
_refine_ls_number_parameters 244
_refine_ls_number_reflns 4533
_refine_ls_number_restraints 0
_refine_ls_restrained_S_all 1.296
_refine_ls_R_factor_all 0.0570
_refine_ls_R_factor_gt 0.0451
_refine_ls_shift/su_max 0.009
_refine_ls_shift/su_mean 0.007
_refine_ls_structure_factor_coef Fsqd
_refine_ls_weighting_details 'calc w=1/[\s^2^(Fo^2^)+(0.1000P)^2^+0.0000P] where P=(Fo^2^+2Fc^2^)/3'
_refine_ls_weighting_scheme calc
_refine_ls_wR_factor_gt 0.1528
_refine_ls_wR_factor_ref 0.1667
_reflns_number_gt 4103
_reflns_number_total 4533
_reflns_threshold_expression >2sigma(I)
_cod_data_source_file ic010454c_4.cif
_cod_data_source_block PolyZn
_cod_depositor_comments
;
The following automatic conversions were performed:

'_symmetry_cell_setting' value 'Monoclinic' changed to 'monoclinic'
according to the built-in table from CIF Core dictionary named
'cif_core.dic' version 2.4.1 from
2010-06-29.

'_exptl_absorpt_correction_type' value 'Empirical'
changed to 'empirical' according to the built-in table from CIF Core
dictionary named 'cif_core.dic' version 2.4.1 from 2010-06-29.

Automatic conversion script
Id: cif_fix_values 1646 2011-03-28 12:23:43Z adriana 
;
_cod_original_cell_volume 2099.75(3)
_cod_database_code 4320479

loop_
_symmetry_equiv_pos_as_xyz
'x, y, z'
'-x+1/2, y+1/2, -z+1/2'
'-x, -y, -z'
'x-1/2, -y-1/2, z-1/2'

loop_
_atom_site_label
_atom_site_type_symbol
_atom_site_fract_x
_atom_site_fract_y
_atom_site_fract_z
_atom_site_U_iso_or_equiv
_atom_site_adp_type
_atom_site_occupancy
_atom_site_symmetry_multiplicity
_atom_site_calc_flag
_atom_site_refinement_flags
_atom_site_disorder_assembly
_atom_site_disorder_group
Zn1 Zn 1.19804(4) 0.28819(2) -0.50473(3) 0.002(1) Uani 1 1 d . . .
Cl1 Cl 1.0018(1) 0.28373(6) -0.42562(9) 0.0040(1) Uani 1 1 d . . .
Cl2 Cl 1.1943(1) 0.36633(5) -0.64847(7) 0.0038(1) Uani 1 1 d . . .
P1 P 1.3997(1) 0.38225(5) -0.30881(6) 0.0023(1) Uani 1 1 d . . .
N1 N 1.2703(3) 0.1835(2) -0.5309(2) 0.0024(1) Uani 1 1 d . . .
O1 O 1.3359(2) 0.3225(2) -0.3832(2) 0.0030(1) Uani 1 1 d . . .
O2 O 1.5628(2) 0.3764(1) -0.2950(2) 0.0026(1) Uani 1 1 d . . .
N2 N 1.2982(3) 0.1514(2) -0.6308(2) 0.0024(1) Uani 1 1 d . . .
C1 C 1.2980(4) 0.1306(2) -0.4532(3) 0.0029(1) Uani 1 1 d . . .
C2 C 1.3410(4) 0.0657(2) -0.5030(3) 0.0035(1) Uani 1 1 d . . .
H2B H 1.3655 0.0202 -0.4664 0.0042 Uiso 1 1 calc R . .
C3 C 1.3410(3) 0.0805(2) -0.6149(3) 0.0031(1) Uani 1 1 d . . .
C4 C 1.2809(5) 0.1437(3) -0.3322(3) 0.0044(1) Uani 1 1 d . . .
H4A H 1.2497 0.1947 -0.3220 0.0066 Uiso 1 1 calc R . .
H4B H 1.3693 0.1359 -0.2876 0.0066 Uiso 1 1 calc R . .
H4C H 1.2126 0.1089 -0.3077 0.0066 Uiso 1 1 calc R . .
C5 C 1.3819(4) 0.0332(3) -0.7084(4) 0.0045(1) Uani 1 1 d . . .
H5A H 1.3696 0.0612 -0.7786 0.0067 Uiso 1 1 calc R . .
H5B H 1.3242 -0.0114 -0.7147 0.0067 Uiso 1 1 calc R . .
H5C H 1.4788 0.0188 -0.6931 0.0067 Uiso 1 1 calc R . .
C6 C 1.2703(4) 0.1910(2) -0.7359(3) 0.0029(1) Uani 1 1 d . . .
H6A H 1.3147 0.1644 -0.7951 0.0035 Uiso 1 1 calc R . .
H6B H 1.3114 0.2411 -0.7283 0.0035 Uiso 1 1 calc R . .
C7 C 1.1180(4) 0.1981(2) -0.7711(3) 0.0030(1) Uani 1 1 d . . .
H7A H 1.0710 0.2213 -0.7105 0.0036 Uiso 1 1 calc R . .
H7B H 1.1029 0.2296 -0.8387 0.0036 Uiso 1 1 calc R . .
C8 C 1.2297(4) 0.4903(2) -0.4012(3) 0.0034(1) Unai 1 1 d . . .
H8A H 1.1605 0.4533 -0.4003 0.0041 Uiso 1 1 calc R . .
C9 C 1.1951(4) 0.5599(2) -0.4421(3) 0.0039(1) Uani 1 1 d . . .
H9A H 1.1027 0.5707 -0.4695 0.0046 Uiso 1 1 calc R . .
C10 C 1.2956(5) 0.6141(2) -0.4432(3) 0.0040(1) Unai 1 1 d . . .
H10A H 1.2719 0.6621 -0.4714 0.0048 Uiso 1 1 calc R . .
C11 C 1.4306(4) 0.5986(2) -0.4033(3) 0.0041(1) Uani 1 1 d . . .
H11A H 1.4989 0.6361 -0.4037 0.0049 Uiso 1 1 calc R . .
C12 C 1.4664(4) 0.5283(2) -0.3625(3) 0.0035(1) Uani 1 1 d . . .
H12A H 1.5592 0.5178 -0.3358 0.0042 Uiso 1 1 calc R . .
C13 C 1.3661(3) 0.4733(2) -0.3608(3) 0.0026(1) Uani 1 1 d . . .
C14 C 1.2188(4) 0.3398(2) -0.1560(3) 0.0035(1) Unai 1 1 d . . .
H14A H 1.1653 0.3183 -0.2181 0.0042 Uiso 1 1 calc R . .
C15 C 1.1733(5) 0.3369(3) -0.0492(4) 0.0043(1) Unai 1 1 d . . .
H15A H 1.0872 0.3147 -0.0387 0.0051 Uiso 1 1 calc R . .
C16 C 1.2534(5) 0.3664(3) 0.0406(3) 0.0049(1) Unai 1 1 d . . .
H16A H 1.2229 0.3636 0.1133 0.0059 Uiso 1 1 calc R . .
C17 C 1.3781(5) 0.4002(3) 0.0265(3) 0.0045(1) Uani 1 1 d . . .
H17A H 1.4322 0.4202 0.0895 0.0054 Uiso 1 1 calc R . .
C18 C 1.4245(4) 0.4051(2) -0.0784(3) 0.0035(1) Unai 1 1 d . . .
H18A H 1.5097 0.4287 -0.0880 0.0042 Uiso 1 1 calc R . .
C19 C 1.3445(4) 0.3749(2) -0.1707(3) 0.0028(1) Unai 1 1 d . . .

loop_
_atom_site_aniso_label
_atom_site_aniso_U_11
_atom_site_aniso_U_22
_atom_site_aniso_U_33
_atom_site_aniso_U_23
_atom_site_aniso_U_13
_atom_site_aniso_U_12
Zn1 0.024(1) 0.022(1) 0.020(1) 0.000(1) 0.003(1) 0.001(1)
Cl1 0.028(1) 0.046(1) 0.048(1) -0.002(1) 0.015(1) 0.003(1)
Cl2 0.058(1) 0.028(1) 0.026(1) 0.007(1) 0.000(1) -0.002(1)
P1 0.025(1) 0.026(1) 0.019(1) -0.001(1) -0.001(1) 0.002(1)
N1 0.025(1) 0.025(2) 0.022(1) -0.004(1) 0.005(1) 0.001(1)
O1 0.033(1) 0.032(2) 0.024(1) -0.003(1) -0.002(1) -0.003(1)
O2 0.026(1) 0.024(1) 0.027(1) 0.002(1) -0.001(1) 0.003(1)
N2 0.024(1) 0.025(2) 0.023(1) -0.007(1) 0.003(1) 0.000(1)
C1 0.035(2) 0.023(2) 0.029(2) 0.002(1) 0.002(1) 0.000(1)
C2 0.036(2) 0.020(2) 0.047(2) -0.020(2) -0.002(2) 0.004(2)
C3 0.023(2) 0.031(2) 0.037(2) -0.013(2) 0.001(1) 0.004(1)
C4 0.069(3) 0.039(2) 0.024(2) 0.008(2) 0.007(2) 0.005(2)
C5 0.045(2) 0.038(3) 0.051(2) -0.022(2) 0.005(2) 0.003(2)
C6 0.036(2) 0.030(2) 0.022(2) -0.003(1) 0.010(1) -0.009(2)
C7 0.035(2) 0.028(2) 0.026(2) 0.004(1) -0.002(1) -0.008(1)
C8 0.032(2) 0.034(2) 0.035(2) -0.006(2) -0.006(2) 0.006(2)
C9 0.038(2) 0.039(2) 0.036(2) -0.001(2) 0.011(2) 0.013(2)
C10 0.056(3) 0.032(2) 0.032(2) 0.009(2) 0.007(2) 0.011(2)
C11 0.047(2) 0.034(2) 0.045(2) 0.009(2) 0.014(2) 0.000(2)
C12 0.029(2) 0.038(2) 0.039(2) 0.001(2) 0.005(2) 0.001(2)
C13 0.031(2) 0.029(2) 0.019(1) -0.002(1) 0.002(1) 0.005(1)
C14 0.038(2) 0.040(2) 0.027(2) 0.003(2) 0.006(2) 0.008(2)
C15 0.043(2) 0.046(3) 0.041(2) 0.010(2) 0.017(2) 0.012(2)
C16 0.077(3) 0.044(3) 0.031(2) 0.013(2) 0.025(2) 0.027(2)
C17 0.067(3) 0.041(3) 0.025(2) -0.005(2) -0.004(2) 0.013(2)
C18 0.050(2) 0.028(2) 0.026(2) -0.004(1) -0.002(2) 0.004(2)
C19 0.035(2) 0.025(2) 0.023(2) 0.002(1) 0.004(1) 0.006(1)

loop_
_atom_type_symbol
_atom_type_description
_atom_type_scat_dispersion_real
_atom_type_scat_dispersion_imag
_atom_type_scat_source
C C 0.0033 0.0016 'International Tables Vol C Tables 4.2.6.8 and 6.1.1.4'
H H 0.0000 0.0000 'International Tables Vol C Tables 4.2.6.8 and 6.1.1.4'
N N 0.0061 0.0033 'International Tables Vol C Tables 4.2.6.8 and 6.1.1.4'
O O 0.0106 0.0060 'International Tables Vol C Tables 4.2.6.8 and 6.1.1.4'
P P 0.1023 0.0942 'International Tables Vol C Tables 4.2.6.8 and 6.1.1.4'
Cl Cl 0.1484 0.1585 'International Tables Vol C Tables 4.2.6.8 and 6.1.1.4'
Zn Zn 0.2839 1.4301 'International Tables Vol C Tables 4.2.6.8 and 6.1.1.4'

loop_
_geom_angle_atom_site_label_1
_geom_angle_atom_site_label_2
_geom_angle_atom_site_label_3
_geom_angle
_geom_angle_site_symmetry_1
_geom_angle_site_symmetry_3
_geom_angle_publ_flag
O1 Zn1 N1 100.41(11) . . ?
O1 Zn1 Cl1 104.39(8) . . ?
N1 Zn1 Cl1 110.85(8) . . ?
O1 Zn1 Cl2 109.37(8) . . ?
N1 Zn1 Cl2 116.41(8) . . ?
Cl1 Zn1 Cl2 113.84(4) . . ?
O1 P1 O2 111.71(14) . . ?
O1 P1 C13 113.81(15) . . ?
O2 P1 C13 104.29(15) . . ?
O1 P1 C19 110.70(16) . . ?
O2 P1 C19 106.55(15) . . ?
C13 P1 C19 109.36(16) . . ?
C1 N1 N2 105.2(3) . . ?
C1 N1 Zn1 126.7(2) . . ?
N2 N1 Zn1 128.1(2) . . ?
P1 O1 Zn1 151.22(17) . . ?
C7 O2 P1 115.3(2) 4_666 . ?
C3 N2 N1 110.9(3) . . ?
C3 N2 C6 128.1(3) . . ?
N1 N2 C6 120.8(3) . . ?
N1 C1 C2 110.3(3) . . ?
N1 C1 C4 121.9(3) . . ?
C2 C1 C4 127.8(3) . . ?
C3 C2 C1 106.6(3) . . ?
N2 C3 C2 107.0(3) . . ?
N2 C3 C5 122.3(4) . . ?
C2 C3 C5 130.6(4) . . ?
N2 C6 C7 112.5(3) . . ?
O2 C7 C6 108.1(3) 4_565 . ?
C9 C8 C13 120.9(4) . . ?
C8 C9 C10 119.7(4) . . ?
C9 C10 C11 120.4(4) . . ?
C10 C11 C12 120.2(4) . . ?
C11 C12 C13 120.0(4) . . ?
C12 C13 C8 118.8(3) . . ?
C12 C13 P1 123.8(3) . . ?
C8 C13 P1 117.4(3) . . ?
C15 C14 C19 119.3(4) . . ?
C16 C15 C14 119.9(4) . . ?
C15 C16 C17 120.8(4) . . ?
C18 C17 C16 120.6(4) . . ?
C17 C18 C19 119.2(4) . . ?
C18 C19 C14 120.2(3) . . ?
C18 C19 P1 120.4(3) . . ?
C14 C19 P1 119.4(3) . . ?

loop_
_geom_bond_atom_site_label_1
_geom_bond_atom_site_label_2
_geom_bond_distance
_geom_bond_site_symmetry_2
_geom_bond_publ_flag
Zn1 O1 1.985(2) . ?
Zn1 N1 2.049(3) . ?
Zn1 Cl1 2.2183(10) . ?
Zn1 Cl2 2.2244(9) . ?
P1 O1 1.496(2) . ?
P1 O2 1.587(2) . ?
P1 C13 1.776(4) . ?
P1 C19 1.796(3) . ?
N1 C1 1.342(5) . ?
N1 N2 1.382(4) . ?
O2 C7 1.465(4) 4_666 ?
N2 C3 1.353(5) . ?
N2 C6 1.451(4) . ?
C1 C2 1.396(5) . ?
C1 C4 1.496(5) . ?
C2 C3 1.369(5) . ?
C3 C5 1.493(5) . ?
C6 C7 1.510(5) . ?
C7 O2 1.465(4) 4_565 ?
C8 C9 1.376(6) . ?
C8 C13 1.405(5) . ?
C9 C10 1.384(6) . ?
C10 C11 1.385(6) . ?
C11 C12 1.390(6) . ?
C12 C13 1.394(5) . ?
C14 C15 1.397(5) . ?
C14 C19 1.405(5) . ?
C15 C16 1.377(7) . ?
C16 C17 1.385(7) . ?
C17 C18 1.380(6) . ?
C18 C19 1.402(5) . ?
